data_4305610
loop_
_publ_author_name
'Gregory J. E. Davidson'
'Laura A. Lane'
'Paul R. Raithby'
'John E. Warren'
'Carol V. Robinson'
'Jeremy K. M. Sanders'

_publ_contact_author_address
;Department of Chemistry
University of Bath
Bath BA2 7 AY
;
_publ_contact_author_email p.r.raithby@bath.ac.uk
_publ_contact_author_fax '01225 386231'
_publ_contact_author_name 'Professor P R Raithby'
_publ_contact_author_phone '01225 383183'
_publ_section_title
;
Coordination Polymers Based on Aluminum(III) Porphyrins
;
_journal_name_full 'Inorganic Chemistry'
_journal_page_first 8721
_journal_page_last 8726
_journal_paper_doi 10.1021/ic800587y
_journal_volume 47
_journal_year 2008
_chemical_formula_sum 'C93 H121.25 Al Cl1.5 N5 O2.5'
_chemical_formula_weight 1403.46
_chemical_name_systematic
; 
 ? 
;
_space_group_IT_number 14
_symmetry_cell_setting monoclinic
_symmetry_space_group_name_Hall '-P 2ybc'
_symmetry_space_group_name_H-M 'P 1 21/c 1'
_atom_sites_solution_hydrogens geom
_atom_sites_solution_primary direct
_atom_sites_solution_secondary difmap
_audit_creation_method SHELXL-97
_cell_angle_alpha 90.00
_cell_angle_beta 91.590(1)
_cell_angle_gamma 90.00
_cell_formula_units_Z 4
_cell_length_a 19.6254(11)
_cell_length_b 27.6834(15)
_cell_length_c 16.7274(9)
_cell_measurement_reflns_used 68119
_cell_measurement_temperature 123(2)
_cell_measurement_theta_max 23.96
_cell_measurement_theta_min 3.46
_cell_volume 9084.5(9)
_computing_cell_refinement 'APEX2 (Bruker, 2005)'
_computing_data_collection 'APEX2 (Bruker, 2005)'
_computing_data_reduction 'SAINT (Bruker, 2005)'
_computing_molecular_graphics 'SHELXTL (Sheldrick, 1997)'
_computing_publication_material 'SHELXL-97 (Sheldrick, 1997)'
_computing_structure_refinement 'SHELXL-97 (Sheldrick, 1997)'
_computing_structure_solution 'SIR2004 (Burla et. al., 2005)'
_diffrn_ambient_temperature 123(2)
_diffrn_measured_fraction_theta_full 0.995
_diffrn_measured_fraction_theta_max 0.995
_diffrn_measurement_device_type 'Bruker APEXII CCD diffractometer'
_diffrn_measurement_method 'omega scans, narrow slicing'
_diffrn_radiation_monochromator 'Silicon 111'
_diffrn_radiation_source 'Station 9.8 at the SRS'
_diffrn_radiation_type Synchrotron
_diffrn_radiation_wavelength 0.69040
_diffrn_reflns_av_R_equivalents 0.0954
_diffrn_reflns_av_sigmaI/netI 0.0686
_diffrn_reflns_limit_h_max 23
_diffrn_reflns_limit_h_min -23
_diffrn_reflns_limit_k_max 32
_diffrn_reflns_limit_k_min -32
_diffrn_reflns_limit_l_max 19
_diffrn_reflns_limit_l_min -19
_diffrn_reflns_number 68119
_diffrn_reflns_theta_full 23.96
_diffrn_reflns_theta_max 23.96
_diffrn_reflns_theta_min 3.46
_exptl_absorpt_coefficient_mu 0.113
_exptl_absorpt_correction_T_max 1.000
_exptl_absorpt_correction_T_min 0.983
_exptl_absorpt_correction_type Semi-Empirical
_exptl_absorpt_process_details 'APEX2 (Bruker, 2005)'
_exptl_crystal_colour red
_exptl_crystal_density_diffrn 1.045
_exptl_crystal_density_method 'not measured'
_exptl_crystal_description Block
_exptl_crystal_F_000 3091
_exptl_crystal_size_max 0.15
_exptl_crystal_size_mid 0.10
_exptl_crystal_size_min 0.08
_refine_diff_density_max 3.170
_refine_diff_density_min -3.511
_refine_diff_density_rms 0.115
_refine_ls_extinction_method none
_refine_ls_goodness_of_fit_ref 1.325
_refine_ls_hydrogen_treatment constr
_refine_ls_matrix_type full
_refine_ls_number_parameters 909
_refine_ls_number_reflns 15398
_refine_ls_number_restraints 12
_refine_ls_restrained_S_all 1.324
_refine_ls_R_factor_all 0.1514
_refine_ls_R_factor_gt 0.1252
_refine_ls_shift/su_max 0.049
_refine_ls_shift/su_mean 0.001
_refine_ls_structure_factor_coef Fsqd
_refine_ls_weighting_details 'calc w=1/[\s^2^(Fo^2^)+(0.2800P)^2^+0.0000P] where P=(Fo^2^+2Fc^2^)/3'
_refine_ls_weighting_scheme calc
_refine_ls_wR_factor_gt 0.4063
_refine_ls_wR_factor_ref 0.4396
_reflns_number_gt 10851
_reflns_number_total 15398
_reflns_threshold_expression >2sigma(I)
_cod_data_source_file ic800587y_si_003.cif
_cod_data_source_block 1-Nic
_cod_depositor_comments
;
The following automatic conversions were performed:
'_symmetry_cell_setting' value 'Monoclinic' changed to 'monoclinic'
according to '/home/saulius/struct/CIF-dictionaries/cif_core.dic'
dictionary named 'cif_core.dic' version 2.4.1 from 2010-06-29.

Automatic conversion script
Id: cif_fix_enum 1527 2010-12-29 10:47:43Z saulius 
;
_cod_original_formula_sum 'C93 H121.25 Al Cl1.50 N5 O2.50'
_cod_database_code 4305610

loop_
_symmetry_equiv_pos_as_xyz
'x, y, z'
'-x, y+1/2, -z+1/2'
'-x, -y, -z'
'x, -y-1/2, z-1/2'

loop_
_atom_site_label
_atom_site_type_symbol
_atom_site_fract_x
_atom_site_fract_y
_atom_site_fract_z
_atom_site_U_iso_or_equiv
_atom_site_adp_type
_atom_site_occupancy
_atom_site_symmetry_multiplicity
_atom_site_calc_flag
_atom_site_refinement_flags
_atom_site_disorder_assembly
_atom_site_disorder_group
Al1 Al 0.24647(6) 0.74955(4) 0.43703(7) 0.0137(4) Uani 1 1 d . . .
N1 N 0.28788(18) 0.68653(13) 0.4052(2) 0.0178(8) Uani 1 1 d . . .
N2 N 0.16191(17) 0.71500(13) 0.4679(2) 0.0159(8) Uani 1 1 d . . .
N3 N 0.20702(17) 0.81238(13) 0.4737(2) 0.0158(8) Uani 1 1 d . . .
N4 N 0.33547(17) 0.78308(13) 0.4173(2) 0.0160(8) Uani 1 1 d . . .
N5 N 0.28052(18) 0.73488(13) 0.5594(2) 0.0175(8) Uani 1 1 d . . .
O1 O 0.21897(15) 0.76346(11) 0.33216(17) 0.0193(7) Uani 1 1 d . . .
O2 O 0.1842(2) 0.70252(14) 0.2521(2) 0.0397(10) Uani 1 1 d . . .
C1 C 0.3519(2) 0.67944(16) 0.3747(3) 0.0187(10) Uani 1 1 d . . .
C2 C 0.3617(2) 0.62923(18) 0.3570(3) 0.0303(12) Uani 1 1 d . . .
H2A H 0.4005 0.6152 0.3361 0.036 Uiso 1 1 calc R . .
C3 C 0.3039(2) 0.60638(18) 0.3766(3) 0.0315(12) Uani 1 1 d . . .
H3A H 0.2954 0.5734 0.3721 0.038 Uiso 1 1 calc R . .
C4 C 0.2582(2) 0.64185(15) 0.4054(3) 0.0178(9) Uani 1 1 d . . .
C5 C 0.1923(2) 0.63149(15) 0.4328(3) 0.0181(10) Uani 1 1 d . . .
C6 C 0.1686(2) 0.58043(16) 0.4245(3) 0.0196(10) Uani 1 1 d . . .
C7 C 0.1597(2) 0.56139(17) 0.3477(3) 0.0232(10) Uani 1 1 d . . .
H7A H 0.1673 0.5809 0.3035 0.028 Uiso 1 1 calc R . .
C8 C 0.1397(2) 0.51382(18) 0.3363(3) 0.0281(11) Uani 1 1 d . . .
C9 C 0.1319(3) 0.4922(2) 0.2523(3) 0.0396(14) Uani 1 1 d . . .
C10 C 0.1487(3) 0.5275(2) 0.1862(3) 0.0433(14) Uani 1 1 d . . .
H10A H 0.1182 0.5546 0.1878 0.065 Uiso 1 1 calc R . .
H10B H 0.1438 0.5117 0.1353 0.065 Uiso 1 1 calc R . .
H10C H 0.1948 0.5386 0.1937 0.065 Uiso 1 1 calc R . .
C11 C 0.0590(4) 0.4742(3) 0.2393(4) 0.069(2) Uani 1 1 d . . .
H11A H 0.0280 0.5009 0.2425 0.104 Uiso 1 1 calc R . .
H11B H 0.0488 0.4509 0.2798 0.104 Uiso 1 1 calc R . .
H11C H 0.0543 0.4594 0.1875 0.104 Uiso 1 1 calc R . .
C12 C 0.1830(5) 0.4499(2) 0.2467(4) 0.081(3) Uani 1 1 d . . .
H12A H 0.2286 0.4619 0.2544 0.122 Uiso 1 1 calc R . .
H12B H 0.1785 0.4351 0.1949 0.122 Uiso 1 1 calc R . .
H12C H 0.1738 0.4264 0.2872 0.122 Uiso 1 1 calc R . .
C13 C 0.1276(2) 0.48609(17) 0.4034(3) 0.0276(11) Uani 1 1 d . . .
H13A H 0.1140 0.4541 0.3965 0.033 Uiso 1 1 calc R . .
C14 C 0.1351(2) 0.50436(17) 0.4810(3) 0.0242(10) Uani 1 1 d . . .
C15 C 0.1239(3) 0.46978(18) 0.5518(3) 0.0309(12) Uani 1 1 d . . .
C16 C 0.1223(4) 0.4974(3) 0.6307(4) 0.0612(19) Uani 1 1 d . . .
H16A H 0.1150 0.4752 0.6737 0.092 Uiso 1 1 calc R . .
H16B H 0.0860 0.5207 0.6284 0.092 Uiso 1 1 calc R . .
H16C H 0.1650 0.5138 0.6397 0.092 Uiso 1 1 calc R . .
C17 C 0.0568(3) 0.4423(3) 0.5411(4) 0.0562(19) Uani 1 1 d . . .
H17A H 0.0567 0.4249 0.4915 0.084 Uiso 1 1 calc R . .
H17B H 0.0195 0.4648 0.5405 0.084 Uiso 1 1 calc R . .
H17C H 0.0520 0.4200 0.5845 0.084 Uiso 1 1 calc R . .
C18 C 0.1831(3) 0.4336(2) 0.5574(4) 0.0496(16) Uani 1 1 d . . .
H18A H 0.1857 0.4162 0.5080 0.074 Uiso 1 1 calc R . .
H18B H 0.1756 0.4114 0.6004 0.074 Uiso 1 1 calc R . .
H18C H 0.2250 0.4507 0.5675 0.074 Uiso 1 1 calc R . .
C19 C 0.1564(2) 0.55154(16) 0.4911(3) 0.0217(10) Uani 1 1 d . . .
H19A H 0.1627 0.5641 0.5423 0.026 Uiso 1 1 calc R . .
C20 C 0.1490(2) 0.66579(15) 0.4634(3) 0.0170(9) Uani 1 1 d . . .
C21 C 0.0825(2) 0.65550(16) 0.4934(3) 0.0213(10) Uani 1 1 d . . .
H21A H 0.0620 0.6253 0.4963 0.026 Uiso 1 1 calc R . .
C22 C 0.0558(2) 0.69782(16) 0.5164(3) 0.0211(10) Uani 1 1 d . . .
H22A H 0.0135 0.7022 0.5391 0.025 Uiso 1 1 calc R . .
C23 C 0.1040(2) 0.73498(16) 0.4997(2) 0.0171(9) Uani 1 1 d . . .
C24 C 0.0941(2) 0.78413(16) 0.5147(2) 0.0167(9) Uani 1 1 d . . .
C25 C 0.0289(2) 0.79849(16) 0.5517(3) 0.0193(10) Uani 1 1 d . . .
C26 C 0.0276(2) 0.80441(16) 0.6331(3) 0.0208(10) Uani 1 1 d . . .
H26A H 0.0678 0.8008 0.6633 0.025 Uiso 1 1 calc R . .
C27 C -0.0327(2) 0.81574(16) 0.6719(3) 0.0206(10) Uani 1 1 d . . .
C28 C -0.0295(2) 0.82221(18) 0.7628(3) 0.0273(11) Uani 1 1 d . . .
C29 C -0.0019(3) 0.7757(2) 0.8029(3) 0.0342(12) Uani 1 1 d . . .
H29A H -0.0320 0.7493 0.7902 0.051 Uiso 1 1 calc R . .
H29B H 0.0006 0.7802 0.8599 0.051 Uiso 1 1 calc R . .
H29C H 0.0427 0.7688 0.7838 0.051 Uiso 1 1 calc R . .
C30 C -0.0993(3) 0.8326(2) 0.7962(3) 0.0339(12) Uani 1 1 d . . .
H30A H -0.1176 0.8615 0.7721 0.051 Uiso 1 1 calc R . .
H30B H -0.0951 0.8369 0.8530 0.051 Uiso 1 1 calc R . .
H30C H -0.1293 0.8060 0.7844 0.051 Uiso 1 1 calc R . .
C31 C 0.0178(3) 0.86433(19) 0.7834(3) 0.0331(12) Uani 1 1 d . . .
H31A H 0.0004 0.8932 0.7586 0.050 Uiso 1 1 calc R . .
H31B H 0.0625 0.8577 0.7642 0.050 Uiso 1 1 calc R . .
H31C H 0.0203 0.8686 0.8403 0.050 Uiso 1 1 calc R . .
C32 C -0.0919(2) 0.82100(16) 0.6246(3) 0.0214(10) Uani 1 1 d . . .
H32A H -0.1324 0.8286 0.6492 0.026 Uiso 1 1 calc R . .
C33 C -0.0924(2) 0.81528(16) 0.5417(3) 0.0206(10) Uani 1 1 d . . .
C34 C -0.1573(2) 0.82078(18) 0.4884(3) 0.0268(11) Uani 1 1 d . . .
C35 C -0.2210(3) 0.8272(2) 0.5383(4) 0.0403(14) Uani 1 1 d . . .
H35A H -0.2159 0.8556 0.5710 0.060 Uiso 1 1 calc R . .
H35B H -0.2266 0.7995 0.5718 0.060 Uiso 1 1 calc R . .
H35C H -0.2603 0.8307 0.5033 0.060 Uiso 1 1 calc R . .
C36 C -0.1494(3) 0.8646(2) 0.4340(4) 0.0388(13) Uani 1 1 d . . .
H36A H -0.1433 0.8931 0.4660 0.058 Uiso 1 1 calc R . .
H36B H -0.1894 0.8680 0.4002 0.058 Uiso 1 1 calc R . .
H36C H -0.1103 0.8601 0.4014 0.058 Uiso 1 1 calc R . .
C37 C -0.1662(3) 0.7750(2) 0.4374(3) 0.0355(13) Uani 1 1 d . . .
H37A H -0.1997 0.7807 0.3956 0.053 Uiso 1 1 calc R . .
H37B H -0.1808 0.7488 0.4705 0.053 Uiso 1 1 calc R . .
H37C H -0.1235 0.7668 0.4142 0.053 Uiso 1 1 calc R . .
C38 C -0.0306(2) 0.80379(16) 0.5057(3) 0.0212(10) Uani 1 1 d . . .
H38A H -0.0296 0.7997 0.4506 0.025 Uiso 1 1 calc R . .
C39 C 0.1420(2) 0.82001(15) 0.5010(2) 0.0159(9) Uani 1 1 d . . .
C40 C 0.1310(2) 0.87024(16) 0.5148(3) 0.0232(10) Uani 1 1 d . . .
H40A H 0.0914 0.8844 0.5331 0.028 Uiso 1 1 calc R . .
C41 C 0.1886(2) 0.89313(16) 0.4962(3) 0.0243(11) Uani 1 1 d . . .
H41A H 0.1962 0.9263 0.4990 0.029 Uiso 1 1 calc R . .
C42 C 0.2366(2) 0.85729(16) 0.4712(3) 0.0195(10) Uani 1 1 d . . .
C43 C 0.3018(2) 0.86695(15) 0.4466(3) 0.0186(10) Uani 1 1 d . . .
C44 C 0.3241(2) 0.91907(16) 0.4421(3) 0.0216(10) Uani 1 1 d . . .
C45 C 0.3404(2) 0.94489(16) 0.5110(3) 0.0207(10) Uani 1 1 d . . .
H45A H 0.3381 0.9299 0.5606 0.025 Uiso 1 1 calc R . .
C46 C 0.3601(2) 0.99326(17) 0.5063(3) 0.0247(11) Uani 1 1 d . . .
C47 C 0.3776(3) 1.02338(18) 0.5805(3) 0.0288(11) Uani 1 1 d . . .
C48 C 0.3256(3) 1.0651(2) 0.5841(4) 0.0477(15) Uani 1 1 d . . .
H48A H 0.3273 1.0839 0.5360 0.071 Uiso 1 1 calc R . .
H48B H 0.3365 1.0853 0.6293 0.071 Uiso 1 1 calc R . .
H48C H 0.2805 1.0521 0.5893 0.071 Uiso 1 1 calc R . .
C49 C 0.4497(3) 1.0450(2) 0.5758(4) 0.0400(13) Uani 1 1 d . . .
H49A H 0.4531 1.0634 0.5275 0.060 Uiso 1 1 calc R . .
H49B H 0.4827 1.0194 0.5760 0.060 Uiso 1 1 calc R . .
H49C H 0.4584 1.0656 0.6211 0.060 Uiso 1 1 calc R . .
C50 C 0.3737(3) 0.9945(2) 0.6577(3) 0.0381(13) Uani 1 1 d . . .
H50A H 0.4058 0.9684 0.6567 0.057 Uiso 1 1 calc R . .
H50B H 0.3285 0.9819 0.6628 0.057 Uiso 1 1 calc R . .
H50C H 0.3845 1.0152 0.7024 0.057 Uiso 1 1 calc R . .
C51 C 0.3633(2) 1.01380(16) 0.4296(3) 0.0256(11) Uani 1 1 d . . .
H51A H 0.3769 1.0458 0.4254 0.031 Uiso 1 1 calc R . .
C52 C 0.3470(2) 0.98862(18) 0.3602(3) 0.0274(11) Uani 1 1 d . . .
C53 C 0.3493(3) 1.0136(2) 0.2778(3) 0.0382(13) Uani 1 1 d . . .
C54 C 0.2930(4) 1.0526(2) 0.2754(4) 0.0575(18) Uani 1 1 d . . .
H54A H 0.3006 1.0749 0.3186 0.086 Uiso 1 1 calc R . .
H54B H 0.2493 1.0375 0.2806 0.086 Uiso 1 1 calc R . .
H54C H 0.2940 1.0696 0.2254 0.086 Uiso 1 1 calc R . .
C55 C 0.4180(3) 1.0380(3) 0.2669(4) 0.0531(17) Uani 1 1 d . . .
H55A H 0.4534 1.0140 0.2682 0.080 Uiso 1 1 calc R . .
H55B H 0.4261 1.0609 0.3093 0.080 Uiso 1 1 calc R . .
H55C H 0.4178 1.0544 0.2164 0.080 Uiso 1 1 calc R . .
C56 C 0.3355(4) 0.9791(2) 0.2095(3) 0.0540(18) Uani 1 1 d . . .
H56A H 0.3700 0.9545 0.2098 0.081 Uiso 1 1 calc R . .
H56B H 0.3362 0.9965 0.1598 0.081 Uiso 1 1 calc R . .
H56C H 0.2917 0.9644 0.2153 0.081 Uiso 1 1 calc R . .
C57 C 0.3275(2) 0.94067(17) 0.3675(3) 0.0259(11) Uani 1 1 d . . .
H57A H 0.3166 0.9228 0.3219 0.031 Uiso 1 1 calc R . .
C58 C 0.3474(2) 0.83224(16) 0.4207(2) 0.0168(9) Uani 1 1 d . . .
C59 C 0.4136(2) 0.84271(17) 0.3891(3) 0.0213(10) Uani 1 1 d . . .
H59A H 0.4336 0.8730 0.3852 0.026 Uiso 1 1 calc R . .
C60 C 0.4410(2) 0.80033(16) 0.3665(3) 0.0208(10) Uani 1 1 d . . .
H60A H 0.4834 0.7958 0.3441 0.025 Uiso 1 1 calc R . .
C61 C 0.3920(2) 0.76369(16) 0.3837(2) 0.0167(9) Uani 1 1 d . . .
C62 C 0.4005(2) 0.71467(16) 0.3638(3) 0.0180(9) Uani 1 1 d . . .
C63 C 0.4661(2) 0.70142(16) 0.3257(3) 0.0204(10) Uani 1 1 d . . .
C64 C 0.4665(2) 0.69547(16) 0.2438(3) 0.0207(10) Uani 1 1 d . . .
H64A H 0.4260 0.6981 0.2140 0.025 Uiso 1 1 calc R . .
C65 C 0.5272(2) 0.68552(16) 0.2049(3) 0.0198(10) Uani 1 1 d . . .
C66 C 0.5249(2) 0.68008(18) 0.1145(3) 0.0243(11) Uani 1 1 d . . .
C67 C 0.4975(3) 0.72707(19) 0.0761(3) 0.0327(12) Uani 1 1 d . . .
H67A H 0.4962 0.7238 0.0190 0.049 Uiso 1 1 calc R . .
H67B H 0.5268 0.7535 0.0912 0.049 Uiso 1 1 calc R . .
H67C H 0.4523 0.7332 0.0943 0.049 Uiso 1 1 calc R . .
C68 C 0.5957(2) 0.67051(19) 0.0806(3) 0.0295(11) Uani 1 1 d . . .
H68A H 0.6141 0.6413 0.1032 0.044 Uiso 1 1 calc R . .
H68B H 0.6255 0.6970 0.0938 0.044 Uiso 1 1 calc R . .
H68C H 0.5917 0.6673 0.0235 0.044 Uiso 1 1 calc R . .
C69 C 0.4774(3) 0.63882(19) 0.0912(3) 0.0307(12) Uani 1 1 d . . .
H69A H 0.4943 0.6093 0.1145 0.046 Uiso 1 1 calc R . .
H69B H 0.4752 0.6357 0.0341 0.046 Uiso 1 1 calc R . .
H69C H 0.4326 0.6454 0.1104 0.046 Uiso 1 1 calc R . .
C70 C 0.5873(2) 0.68141(16) 0.2527(3) 0.0212(10) Uani 1 1 d . . .
H70A H 0.6282 0.6749 0.2280 0.025 Uiso 1 1 calc R . .
C71 C 0.5876(2) 0.68662(16) 0.3346(3) 0.0202(10) Uani 1 1 d . . .
C72 C 0.6526(2) 0.68251(18) 0.3879(3) 0.0271(11) Uani 1 1 d . . .
C73 C 0.7169(2) 0.6807(2) 0.3389(3) 0.0331(12) Uani 1 1 d . . .
H73A H 0.7561 0.6780 0.3742 0.050 Uiso 1 1 calc R . .
H73B H 0.7203 0.7097 0.3078 0.050 Uiso 1 1 calc R . .
H73C H 0.7149 0.6533 0.3038 0.050 Uiso 1 1 calc R . .
C74 C 0.6579(2) 0.7262(2) 0.4439(3) 0.0357(13) Uani 1 1 d . . .
H74A H 0.6985 0.7235 0.4770 0.054 Uiso 1 1 calc R . .
H74B H 0.6188 0.7271 0.4770 0.054 Uiso 1 1 calc R . .
H74C H 0.6598 0.7553 0.4127 0.054 Uiso 1 1 calc R . .
C75 C 0.6483(3) 0.6359(2) 0.4373(4) 0.0396(14) Uani 1 1 d . . .
H75A H 0.6886 0.6328 0.4708 0.059 Uiso 1 1 calc R . .
H75B H 0.6446 0.6087 0.4021 0.059 Uiso 1 1 calc R . .
H75C H 0.6090 0.6373 0.4701 0.059 Uiso 1 1 calc R . .
C76 C 0.5257(2) 0.69632(16) 0.3714(3) 0.0222(10) Uani 1 1 d . . .
H76A H 0.5247 0.6994 0.4267 0.027 Uiso 1 1 calc R . .
C77 C 0.3281(2) 0.70198(19) 0.5758(3) 0.0298(12) Uani 1 1 d . . .
H77A H 0.3536 0.6901 0.5340 0.036 Uiso 1 1 calc R . .
C78 C 0.3416(3) 0.6844(2) 0.6533(3) 0.0369(14) Uani 1 1 d . . .
H78A H 0.3753 0.6612 0.6625 0.044 Uiso 1 1 calc R . .
C79 C 0.3042(3) 0.70189(18) 0.7155(3) 0.0289(11) Uani 1 1 d . . .
H79A H 0.3107 0.6897 0.7670 0.035 Uiso 1 1 calc R . .
C80 C 0.2563(2) 0.73823(16) 0.6998(3) 0.0185(9) Uani 1 1 d . . .
C81 C 0.2470(2) 0.75253(16) 0.6216(3) 0.0187(10) Uani 1 1 d . . .
H81A H 0.2147 0.7764 0.6111 0.022 Uiso 1 1 calc R . .
C82 C 0.2160(2) 0.73995(18) 0.2657(3) 0.0245(11) Uani 1 1 d . . .
C83 C -0.1041(5) 0.6819(3) 0.6356(5) 0.078(2) Uiso 1 1 d . . .
H83A H -0.0623 0.6906 0.6631 0.117 Uiso 1 1 calc R . .
H83B H -0.1101 0.7014 0.5885 0.117 Uiso 1 1 calc R . .
H83C H -0.1025 0.6484 0.6207 0.117 Uiso 1 1 calc R . .
C84 C -0.1643(5) 0.6902(3) 0.6912(6) 0.083(3) Uiso 1 1 d . . .
H84A H -0.1573 0.6709 0.7391 0.099 Uiso 1 1 calc R . .
H84B H -0.1646 0.7239 0.7073 0.099 Uiso 1 1 calc R . .
C85 C -0.2276(5) 0.6787(4) 0.6564(6) 0.090(3) Uiso 1 1 d . . .
H85A H -0.2254 0.6464 0.6339 0.108 Uiso 1 1 calc R . .
H85B H -0.2374 0.7010 0.6128 0.108 Uiso 1 1 calc R . .
C86 C -0.2870(5) 0.6807(4) 0.7165(6) 0.093(3) Uiso 1 1 d . . .
H86A H -0.2786 0.6564 0.7574 0.111 Uiso 1 1 calc R . .
H86B H -0.2860 0.7120 0.7426 0.111 Uiso 1 1 calc R . .
C87 C -0.3527(7) 0.6732(5) 0.6829(9) 0.137(5) Uiso 1 1 d . . .
H87A H -0.3535 0.6424 0.6554 0.164 Uiso 1 1 calc R . .
H87B H -0.3619 0.6982 0.6433 0.164 Uiso 1 1 calc R . .
C88 C -0.4075(5) 0.6738(4) 0.7415(6) 0.089(3) Uiso 1 1 d . . .
H88A H -0.4508 0.6702 0.7140 0.134 Uiso 1 1 calc R . .
H88B H -0.4065 0.7039 0.7700 0.134 Uiso 1 1 calc R . .
H88C H -0.4009 0.6476 0.7786 0.134 Uiso 1 1 calc R . .
C89 C 0.3426(11) 0.4721(8) 0.4110(13) 0.100(6) Uiso 0.50 1 d P . .
H89A H 0.3117 0.4966 0.3917 0.150 Uiso 0.50 1 calc PR . .
H89B H 0.3195 0.4513 0.4473 0.150 Uiso 0.50 1 calc PR . .
H89C H 0.3582 0.4535 0.3666 0.150 Uiso 0.50 1 calc PR . .
C90 C 0.398(2) 0.4936(14) 0.450(2) 0.191(14) Uiso 0.50 1 d P . .
H90A H 0.3798 0.4973 0.5033 0.229 Uiso 0.50 1 calc PR . .
H90B H 0.3954 0.5258 0.4275 0.229 Uiso 0.50 1 calc PR . .
C91 C 0.4786(14) 0.4904(11) 0.4724(17) 0.141(10) Uiso 0.50 1 d P . .
H91A H 0.4863 0.4560 0.4783 0.169 Uiso 0.50 1 calc PR . .
H91B H 0.4995 0.4990 0.4225 0.169 Uiso 0.50 1 calc PR . .
C92 C 0.1109(5) 0.4613(3) 0.8813(5) 0.082(3) Uani 1 1 d . . .
H92A H 0.1175 0.4324 0.8507 0.123 Uiso 1 1 calc R . .
H92B H 0.1481 0.4651 0.9193 0.123 Uiso 1 1 calc R . .
H92C H 0.1092 0.4886 0.8460 0.123 Uiso 1 1 calc R . .
C93 C 0.0450(4) 0.4577(3) 0.9248(5) 0.0623(19) Uani 1 1 d . . .
H93A H 0.0462 0.4290 0.9582 0.075 Uiso 1 1 calc R . .
H93B H 0.0077 0.4540 0.8860 0.075 Uiso 1 1 calc R . .
C94 C 0.0314(4) 0.5012(2) 0.9765(4) 0.0567(18) Uani 1 1 d . . .
H94A H 0.0700 0.5057 1.0132 0.068 Uiso 1 1 calc R . .
H94B H 0.0287 0.5296 0.9424 0.068 Uiso 1 1 calc R . .
C1S C 0.1183(3) 0.6560(2) 0.7898(3) 0.036(3) Uiso 0.25 1 d PD . 1
H1SA H 0.1419 0.6559 0.8422 0.044 Uiso 0.25 1 calc PR . 1
Cl1 Cl 0.0338(4) 0.6356(3) 0.8065(6) 0.0765(9) Uiso 0.25 1 d PD . 1
Cl2 Cl 0.1206(4) 0.7167(2) 0.7550(5) 0.0765(9) Uiso 0.25 1 d PD . 1
Cl3 Cl 0.1644(4) 0.6158(2) 0.7283(5) 0.0765(9) Uiso 0.25 1 d PD . 1
C2S C 0.1147(3) 0.6405(2) 0.7845(3) 0.036(3) Uiso 0.25 1 d PD A 2
H2SA H 0.1383 0.6636 0.8200 0.044 Uiso 0.25 1 calc PR A 2
Cl4 Cl 0.0325(4) 0.6314(3) 0.8244(5) 0.0765(9) Uiso 0.25 1 d PD A 2
Cl5 Cl 0.1106(4) 0.6676(3) 0.6880(4) 0.0765(9) Uiso 0.25 1 d PD A 2
Cl6 Cl 0.1648(4) 0.5869(3) 0.7866(5) 0.0765(9) Uiso 0.25 1 d PD A 2
O1W O 0.2783(8) 0.8730(4) 0.6788(7) 0.099(4) Uani 0.50 1 d P . .

loop_
_atom_site_aniso_label
_atom_site_aniso_U_11
_atom_site_aniso_U_22
_atom_site_aniso_U_33
_atom_site_aniso_U_23
_atom_site_aniso_U_13
_atom_site_aniso_U_12
Al1 0.0118(7) 0.0159(7) 0.0134(7) -0.0002(5) 0.0015(5) -0.0002(5)
N1 0.0127(18) 0.021(2) 0.0200(19) -0.0031(15) 0.0017(15) -0.0006(14)
N2 0.0135(18) 0.0164(19) 0.0180(19) -0.0013(15) 0.0022(14) 0.0013(14)
N3 0.0125(18) 0.0203(19) 0.0147(18) 0.0001(14) 0.0008(14) -0.0017(14)
N4 0.0133(18) 0.0184(19) 0.0165(18) -0.0008(14) 0.0015(14) -0.0003(14)
N5 0.0158(19) 0.0188(19) 0.0180(19) -0.0009(15) 0.0011(15) -0.0031(15)
O1 0.0183(16) 0.0241(17) 0.0155(16) -0.0004(13) 0.0026(12) 0.0019(12)
O2 0.053(2) 0.041(2) 0.0245(19) 0.0006(16) 0.0025(17) -0.0260(19)
C1 0.013(2) 0.023(2) 0.020(2) -0.0018(18) 0.0023(17) 0.0025(18)
C2 0.021(3) 0.027(3) 0.044(3) -0.009(2) 0.012(2) -0.001(2)
C3 0.023(3) 0.023(3) 0.049(3) -0.006(2) 0.009(2) -0.003(2)
C4 0.018(2) 0.017(2) 0.019(2) -0.0023(17) 0.0037(18) -0.0020(17)
C5 0.016(2) 0.018(2) 0.021(2) 0.0017(18) 0.0024(18) -0.0033(17)
C6 0.014(2) 0.019(2) 0.027(2) -0.0032(19) 0.0029(18) -0.0012(17)
C7 0.022(2) 0.023(2) 0.024(2) 0.0006(19) 0.0059(19) -0.0018(19)
C8 0.026(3) 0.025(3) 0.033(3) -0.004(2) 0.005(2) -0.001(2)
C9 0.052(4) 0.036(3) 0.031(3) -0.009(2) 0.001(3) -0.007(3)
C10 0.054(4) 0.043(3) 0.032(3) -0.008(3) 0.000(3) -0.006(3)
C11 0.094(6) 0.069(5) 0.043(4) 0.003(3) -0.023(4) -0.050(4)
C12 0.166(9) 0.037(4) 0.042(4) -0.017(3) 0.015(5) 0.028(5)
C13 0.024(3) 0.020(2) 0.039(3) 0.000(2) 0.004(2) -0.0018(19)
C14 0.015(2) 0.024(2) 0.034(3) 0.005(2) 0.0041(19) 0.0006(18)
C15 0.027(3) 0.028(3) 0.038(3) 0.013(2) 0.005(2) -0.001(2)
C16 0.090(5) 0.056(4) 0.038(4) 0.010(3) 0.017(4) -0.007(4)
C17 0.042(4) 0.060(4) 0.066(4) 0.033(4) 0.003(3) -0.014(3)
C18 0.039(3) 0.048(4) 0.062(4) 0.026(3) 0.002(3) 0.010(3)
C19 0.016(2) 0.027(3) 0.022(2) 0.0007(19) 0.0035(18) 0.0003(18)
C20 0.014(2) 0.018(2) 0.019(2) 0.0011(18) 0.0004(17) 0.0008(17)
C21 0.018(2) 0.019(2) 0.027(2) 0.0010(19) 0.0021(19) -0.0052(18)
C22 0.015(2) 0.025(2) 0.024(2) -0.0001(19) 0.0081(18) -0.0006(18)
C23 0.012(2) 0.024(2) 0.015(2) -0.0019(18) 0.0003(16) -0.0032(17)
C24 0.014(2) 0.021(2) 0.015(2) 0.0012(17) -0.0017(17) 0.0021(17)
C25 0.015(2) 0.019(2) 0.024(2) 0.0003(18) 0.0035(18) -0.0018(17)
C26 0.014(2) 0.026(2) 0.023(2) -0.0002(19) 0.0016(18) -0.0004(18)
C27 0.017(2) 0.021(2) 0.024(2) -0.0008(18) 0.0051(18) -0.0022(18)
C28 0.023(3) 0.033(3) 0.026(3) -0.004(2) 0.003(2) -0.001(2)
C29 0.039(3) 0.043(3) 0.022(3) 0.002(2) 0.006(2) 0.004(2)
C30 0.032(3) 0.047(3) 0.023(3) -0.007(2) 0.012(2) -0.001(2)
C31 0.030(3) 0.038(3) 0.031(3) -0.012(2) 0.005(2) -0.004(2)
C32 0.015(2) 0.018(2) 0.031(3) -0.0019(19) 0.0066(19) 0.0038(17)
C33 0.010(2) 0.021(2) 0.030(3) 0.0010(19) 0.0019(18) 0.0022(17)
C34 0.014(2) 0.037(3) 0.030(3) 0.000(2) -0.0006(19) -0.001(2)
C35 0.015(3) 0.059(4) 0.046(3) -0.007(3) -0.003(2) 0.005(2)
C36 0.030(3) 0.041(3) 0.046(3) 0.009(3) -0.010(2) 0.008(2)
C37 0.023(3) 0.045(3) 0.039(3) -0.006(3) -0.006(2) 0.002(2)
C38 0.020(2) 0.026(2) 0.018(2) -0.0016(19) 0.0036(18) 0.0001(19)
C39 0.015(2) 0.019(2) 0.013(2) -0.0011(17) 0.0009(16) 0.0031(17)
C40 0.020(2) 0.021(2) 0.029(3) -0.0013(19) 0.0050(19) 0.0066(18)
C41 0.021(2) 0.014(2) 0.038(3) 0.000(2) 0.004(2) 0.0019(18)
C42 0.021(2) 0.020(2) 0.017(2) -0.0011(18) 0.0004(18) 0.0017(18)
C43 0.018(2) 0.017(2) 0.020(2) 0.0027(18) -0.0015(18) -0.0030(17)
C44 0.017(2) 0.019(2) 0.029(2) -0.0006(19) 0.0026(19) -0.0010(18)
C45 0.015(2) 0.021(2) 0.026(2) 0.0019(19) 0.0008(18) -0.0009(18)
C46 0.019(2) 0.024(3) 0.031(3) -0.003(2) 0.0041(19) -0.0002(19)
C47 0.029(3) 0.024(3) 0.033(3) -0.005(2) -0.002(2) -0.003(2)
C48 0.055(4) 0.035(3) 0.053(4) -0.016(3) 0.005(3) 0.010(3)
C49 0.037(3) 0.044(3) 0.039(3) -0.006(3) 0.000(2) -0.012(3)
C50 0.045(3) 0.039(3) 0.031(3) -0.011(2) 0.002(2) -0.011(3)
C51 0.028(3) 0.014(2) 0.035(3) 0.005(2) -0.001(2) -0.0043(19)
C52 0.027(3) 0.025(3) 0.030(3) 0.005(2) -0.001(2) -0.003(2)
C53 0.049(3) 0.033(3) 0.032(3) 0.011(2) -0.007(3) -0.014(3)
C54 0.077(5) 0.045(4) 0.050(4) 0.024(3) -0.013(3) 0.008(3)
C55 0.062(4) 0.061(4) 0.036(3) 0.022(3) 0.005(3) -0.017(3)
C56 0.085(5) 0.051(4) 0.025(3) 0.008(3) -0.002(3) -0.015(3)
C57 0.024(2) 0.024(3) 0.029(3) 0.005(2) -0.004(2) -0.005(2)
C58 0.016(2) 0.018(2) 0.016(2) 0.0007(17) -0.0002(17) -0.0042(17)
C59 0.019(2) 0.025(2) 0.020(2) 0.0002(19) 0.0013(18) -0.0112(19)
C60 0.013(2) 0.025(2) 0.025(2) 0.0010(19) 0.0039(18) -0.0013(18)
C61 0.011(2) 0.026(2) 0.014(2) -0.0020(18) 0.0012(16) -0.0025(17)
C62 0.013(2) 0.024(2) 0.017(2) -0.0017(18) 0.0018(17) 0.0012(17)
C63 0.015(2) 0.019(2) 0.027(2) -0.0021(19) 0.0058(18) -0.0007(18)
C64 0.014(2) 0.023(2) 0.024(2) -0.0009(19) -0.0004(18) 0.0012(18)
C65 0.016(2) 0.019(2) 0.025(2) -0.0012(18) 0.0051(18) 0.0000(17)
C66 0.020(2) 0.029(3) 0.024(3) -0.001(2) 0.0040(19) 0.0030(19)
C67 0.038(3) 0.034(3) 0.026(3) 0.005(2) 0.006(2) 0.008(2)
C68 0.027(3) 0.036(3) 0.025(3) -0.001(2) 0.010(2) 0.007(2)
C69 0.034(3) 0.034(3) 0.024(3) -0.009(2) 0.005(2) 0.001(2)
C70 0.013(2) 0.020(2) 0.031(3) 0.0000(19) 0.0053(19) 0.0009(17)
C71 0.013(2) 0.019(2) 0.028(3) -0.0063(19) 0.0014(18) -0.0015(17)
C72 0.014(2) 0.036(3) 0.032(3) -0.007(2) -0.002(2) 0.0036(19)
C73 0.016(2) 0.042(3) 0.041(3) -0.013(2) 0.001(2) 0.005(2)
C74 0.017(2) 0.047(3) 0.043(3) -0.017(3) -0.004(2) 0.001(2)
C75 0.024(3) 0.046(3) 0.049(3) 0.001(3) -0.007(2) 0.009(2)
C76 0.020(2) 0.023(2) 0.023(2) -0.0030(19) 0.0016(19) -0.0021(19)
C77 0.022(3) 0.044(3) 0.023(3) -0.004(2) 0.003(2) 0.010(2)
C78 0.041(3) 0.051(4) 0.018(3) 0.000(2) -0.004(2) 0.027(3)
C79 0.030(3) 0.035(3) 0.022(2) 0.005(2) -0.002(2) 0.007(2)
C80 0.017(2) 0.021(2) 0.018(2) -0.0035(18) 0.0007(18) -0.0020(17)
C81 0.012(2) 0.022(2) 0.022(2) 0.0006(18) -0.0037(17) 0.0024(17)
C82 0.020(2) 0.033(3) 0.020(2) -0.001(2) -0.0013(19) -0.004(2)
C92 0.098(7) 0.074(6) 0.075(6) -0.001(5) 0.009(5) -0.013(5)
C93 0.064(5) 0.054(4) 0.068(5) 0.004(4) -0.013(4) 0.006(3)
C94 0.068(5) 0.053(4) 0.048(4) 0.003(3) -0.013(3) -0.006(4)
O1W 0.155(13) 0.071(8) 0.074(8) 0.007(6) 0.008(8) -0.034(8)

loop_
_atom_type_symbol
_atom_type_description
_atom_type_scat_dispersion_real
_atom_type_scat_dispersion_imag
_atom_type_scat_source
C C 0.0033 0.0016 'International Tables Vol C Tables 4.2.6.8 and 6.1.1.4'
H H 0.0000 0.0000 'International Tables Vol C Tables 4.2.6.8 and 6.1.1.4'
N N 0.0061 0.0033 'International Tables Vol C Tables 4.2.6.8 and 6.1.1.4'
O O 0.0106 0.0060 'International Tables Vol C Tables 4.2.6.8 and 6.1.1.4'
Al Al 0.0645 0.0514 'International Tables Vol C Tables 4.2.6.8 and 6.1.1.4'
Cl Cl 0.1484 0.1585 'International Tables Vol C Tables 4.2.6.8 and 6.1.1.4'

loop_
_geom_angle_atom_site_label_1
_geom_angle_atom_site_label_2
_geom_angle_atom_site_label_3
_geom_angle
_geom_angle_site_symmetry_1
_geom_angle_site_symmetry_3
_geom_angle_publ_flag
O1 Al1 N2 96.98(15) . . ?
O1 Al1 N1 92.21(15) . . ?
N2 Al1 N1 89.88(15) . . ?
O1 Al1 N3 90.27(14) . . ?
N2 Al1 N3 90.31(15) . . ?
N1 Al1 N3 177.46(16) . . ?
O1 Al1 N4 88.87(14) . . ?
N2 Al1 N4 174.15(15) . . ?
N1 Al1 N4 89.88(15) . . ?
N3 Al1 N4 89.67(15) . . ?
O1 Al1 N5 178.47(14) . . ?
N2 Al1 N5 84.43(14) . . ?
N1 Al1 N5 88.37(15) . . ?
N3 Al1 N5 89.13(14) . . ?
N4 Al1 N5 89.72(14) . . ?
C4 N1 C1 105.3(3) . . ?
C4 N1 Al1 127.7(3) . . ?
C1 N1 Al1 126.9(3) . . ?
C23 N2 C20 105.3(3) . . ?
C23 N2 Al1 127.3(3) . . ?
C20 N2 Al1 127.4(3) . . ?
C42 N3 C39 105.5(3) . . ?
C42 N3 Al1 127.4(3) . . ?
C39 N3 Al1 126.9(3) . . ?
C61 N4 C58 105.4(3) . . ?
C61 N4 Al1 127.2(3) . . ?
C58 N4 Al1 126.4(3) . . ?
C77 N5 C81 116.7(4) . . ?
C77 N5 Al1 121.2(3) . . ?
C81 N5 Al1 121.3(3) . . ?
C82 O1 Al1 135.6(3) . . ?
C62 C1 N1 125.9(4) . . ?
C62 C1 C2 124.1(4) . . ?
N1 C1 C2 110.0(4) . . ?
C3 C2 C1 106.6(4) . . ?
C3 C2 H2A 126.7 . . ?
C1 C2 H2A 126.7 . . ?
C2 C3 C4 107.5(4) . . ?
C2 C3 H3A 126.2 . . ?
C4 C3 H3A 126.2 . . ?
N1 C4 C5 125.3(4) . . ?
N1 C4 C3 110.6(4) . . ?
C5 C4 C3 124.1(4) . . ?
C20 C5 C4 123.9(4) . . ?
C20 C5 C6 119.5(4) . . ?
C4 C5 C6 116.6(4) . . ?
C7 C6 C19 119.9(4) . . ?
C7 C6 C5 118.3(4) . . ?
C19 C6 C5 121.8(4) . . ?
C8 C7 C6 120.8(4) . . ?
C8 C7 H7A 119.6 . . ?
C6 C7 H7A 119.6 . . ?
C13 C8 C7 118.1(5) . . ?
C13 C8 C9 120.7(4) . . ?
C7 C8 C9 121.2(5) . . ?
C10 C9 C11 109.3(5) . . ?
C10 C9 C8 113.4(4) . . ?
C11 C9 C8 109.2(5) . . ?
C10 C9 C12 106.8(5) . . ?
C11 C9 C12 110.6(6) . . ?
C8 C9 C12 107.6(5) . . ?
C9 C10 H10A 109.5 . . ?
C9 C10 H10B 109.5 . . ?
H10A C10 H10B 109.5 . . ?
C9 C10 H10C 109.5 . . ?
H10A C10 H10C 109.5 . . ?
H10B C10 H10C 109.5 . . ?
C9 C11 H11A 109.5 . . ?
C9 C11 H11B 109.5 . . ?
H11A C11 H11B 109.5 . . ?
C9 C11 H11C 109.5 . . ?
H11A C11 H11C 109.5 . . ?
H11B C11 H11C 109.5 . . ?
C9 C12 H12A 109.5 . . ?
C9 C12 H12B 109.5 . . ?
H12A C12 H12B 109.5 . . ?
C9 C12 H12C 109.5 . . ?
H12A C12 H12C 109.5 . . ?
H12B C12 H12C 109.5 . . ?
C8 C13 C14 122.4(4) . . ?
C8 C13 H13A 118.8 . . ?
C14 C13 H13A 118.8 . . ?
C19 C14 C13 118.7(4) . . ?
C19 C14 C15 122.8(4) . . ?
C13 C14 C15 118.4(4) . . ?
C16 C15 C17 108.2(5) . . ?
C16 C15 C18 107.9(5) . . ?
C17 C15 C18 109.4(5) . . ?
C16 C15 C14 111.1(4) . . ?
C17 C15 C14 111.1(4) . . ?
C18 C15 C14 109.1(4) . . ?
C15 C16 H16A 109.5 . . ?
C15 C16 H16B 109.5 . . ?
H16A C16 H16B 109.5 . . ?
C15 C16 H16C 109.5 . . ?
H16A C16 H16C 109.5 . . ?
H16B C16 H16C 109.5 . . ?
C15 C17 H17A 109.5 . . ?
C15 C17 H17B 109.5 . . ?
H17A C17 H17B 109.5 . . ?
C15 C17 H17C 109.5 . . ?
H17A C17 H17C 109.5 . . ?
H17B C17 H17C 109.5 . . ?
C15 C18 H18A 109.5 . . ?
C15 C18 H18B 109.5 . . ?
H18A C18 H18B 109.5 . . ?
C15 C18 H18C 109.5 . . ?
H18A C18 H18C 109.5 . . ?
H18B C18 H18C 109.5 . . ?
C14 C19 C6 120.1(4) . . ?
C14 C19 H19A 119.9 . . ?
C6 C19 H19A 119.9 . . ?
C5 C20 N2 125.6(4) . . ?
C5 C20 C21 124.4(4) . . ?
N2 C20 C21 109.9(4) . . ?
C22 C21 C20 107.0(4) . . ?
C22 C21 H21A 126.5 . . ?
C20 C21 H21A 126.5 . . ?
C21 C22 C23 107.7(4) . . ?
C21 C22 H22A 126.1 . . ?
C23 C22 H22A 126.1 . . ?
N2 C23 C24 125.3(4) . . ?
N2 C23 C22 110.0(4) . . ?
C24 C23 C22 124.6(4) . . ?
C39 C24 C23 124.6(4) . . ?
C39 C24 C25 118.0(4) . . ?
C23 C24 C25 117.3(4) . . ?
C26 C25 C38 119.9(4) . . ?
C26 C25 C24 118.8(4) . . ?
C38 C25 C24 121.2(4) . . ?
C25 C26 C27 121.6(4) . . ?
C25 C26 H26A 119.2 . . ?
C27 C26 H26A 119.2 . . ?
C32 C27 C26 117.5(4) . . ?
C32 C27 C28 124.2(4) . . ?
C26 C27 C28 118.3(4) . . ?
C30 C28 C31 108.7(4) . . ?
C30 C28 C27 112.0(4) . . ?
C31 C28 C27 108.8(4) . . ?
C30 C28 C29 107.8(4) . . ?
C31 C28 C29 109.6(4) . . ?
C27 C28 C29 109.8(4) . . ?
C28 C29 H29A 109.5 . . ?
C28 C29 H29B 109.5 . . ?
H29A C29 H29B 109.5 . . ?
C28 C29 H29C 109.5 . . ?
H29A C29 H29C 109.5 . . ?
H29B C29 H29C 109.5 . . ?
C28 C30 H30A 109.5 . . ?
C28 C30 H30B 109.5 . . ?
H30A C30 H30B 109.5 . . ?
C28 C30 H30C 109.5 . . ?
H30A C30 H30C 109.5 . . ?
H30B C30 H30C 109.5 . . ?
C28 C31 H31A 109.5 . . ?
C28 C31 H31B 109.5 . . ?
H31A C31 H31B 109.5 . . ?
C28 C31 H31C 109.5 . . ?
H31A C31 H31C 109.5 . . ?
H31B C31 H31C 109.5 . . ?
C27 C32 C33 122.4(4) . . ?
C27 C32 H32A 118.8 . . ?
C33 C32 H32A 118.8 . . ?
C32 C33 C38 118.0(4) . . ?
C32 C33 C34 123.2(4) . . ?
C38 C33 C34 118.9(4) . . ?
C36 C34 C35 109.3(4) . . ?
C36 C34 C37 109.6(4) . . ?
C35 C34 C37 108.5(4) . . ?
C36 C34 C33 109.1(4) . . ?
C35 C34 C33 111.7(4) . . ?
C37 C34 C33 108.6(4) . . ?
C34 C35 H35A 109.5 . . ?
C34 C35 H35B 109.5 . . ?
H35A C35 H35B 109.5 . . ?
C34 C35 H35C 109.5 . . ?
H35A C35 H35C 109.5 . . ?
H35B C35 H35C 109.5 . . ?
C34 C36 H36A 109.5 . . ?
C34 C36 H36B 109.5 . . ?
H36A C36 H36B 109.5 . . ?
C34 C36 H36C 109.5 . . ?
H36A C36 H36C 109.5 . . ?
H36B C36 H36C 109.5 . . ?
C34 C37 H37A 109.5 . . ?
C34 C37 H37B 109.5 . . ?
H37A C37 H37B 109.5 . . ?
C34 C37 H37C 109.5 . . ?
H37A C37 H37C 109.5 . . ?
H37B C37 H37C 109.5 . . ?
C25 C38 C33 120.6(4) . . ?
C25 C38 H38A 119.7 . . ?
C33 C38 H38A 119.7 . . ?
N3 C39 C24 125.4(4) . . ?
N3 C39 C40 110.3(4) . . ?
C24 C39 C40 124.3(4) . . ?
C41 C40 C39 106.9(4) . . ?
C41 C40 H40A 126.5 . . ?
C39 C40 H40A 126.5 . . ?
C40 C41 C42 107.8(4) . . ?
C40 C41 H41A 126.1 . . ?
C42 C41 H41A 126.1 . . ?
N3 C42 C43 125.5(4) . . ?
N3 C42 C41 109.5(4) . . ?
C43 C42 C41 125.0(4) . . ?
C42 C43 C58 124.6(4) . . ?
C42 C43 C44 118.1(4) . . ?
C58 C43 C44 117.1(4) . . ?
C45 C44 C57 120.6(4) . . ?
C45 C44 C43 120.8(4) . . ?
C57 C44 C43 118.6(4) . . ?
C44 C45 C46 120.4(4) . . ?
C44 C45 H45A 119.8 . . ?
C46 C45 H45A 119.8 . . ?
C45 C46 C51 117.3(4) . . ?
C45 C46 C47 122.3(4) . . ?
C51 C46 C47 120.4(4) . . ?
C50 C47 C46 112.9(4) . . ?
C50 C47 C49 108.3(4) . . ?
C46 C47 C49 110.9(4) . . ?
C50 C47 C48 108.2(5) . . ?
C46 C47 C48 107.9(4) . . ?
C49 C47 C48 108.7(5) . . ?
C47 C48 H48A 109.5 . . ?
C47 C48 H48B 109.5 . . ?
H48A C48 H48B 109.5 . . ?
C47 C48 H48C 109.5 . . ?
H48A C48 H48C 109.5 . . ?
H48B C48 H48C 109.5 . . ?
C47 C49 H49A 109.5 . . ?
C47 C49 H49B 109.5 . . ?
H49A C49 H49B 109.5 . . ?
C47 C49 H49C 109.5 . . ?
H49A C49 H49C 109.5 . . ?
H49B C49 H49C 109.5 . . ?
C47 C50 H50A 109.5 . . ?
C47 C50 H50B 109.5 . . ?
H50A C50 H50B 109.5 . . ?
C47 C50 H50C 109.5 . . ?
H50A C50 H50C 109.5 . . ?
H50B C50 H50C 109.5 . . ?
C52 C51 C46 123.1(4) . . ?
C52 C51 H51A 118.4 . . ?
C46 C51 H51A 118.4 . . ?
C51 C52 C57 117.7(4) . . ?
C51 C52 C53 120.8(4) . . ?
C57 C52 C53 121.5(5) . . ?
C56 C53 C55 109.3(5) . . ?
C56 C53 C54 108.1(5) . . ?
C55 C53 C54 108.8(5) . . ?
C56 C53 C52 112.7(4) . . ?
C55 C53 C52 110.7(4) . . ?
C54 C53 C52 107.3(5) . . ?
C53 C54 H54A 109.5 . . ?
C53 C54 H54B 109.5 . . ?
H54A C54 H54B 109.5 . . ?
C53 C54 H54C 109.5 . . ?
H54A C54 H54C 109.5 . . ?
H54B C54 H54C 109.5 . . ?
C53 C55 H55A 109.5 . . ?
C53 C55 H55B 109.5 . . ?
H55A C55 H55B 109.5 . . ?
C53 C55 H55C 109.5 . . ?
H55A C55 H55C 109.5 . . ?
H55B C55 H55C 109.5 . . ?
C53 C56 H56A 109.5 . . ?
C53 C56 H56B 109.5 . . ?
H56A C56 H56B 109.5 . . ?
C53 C56 H56C 109.5 . . ?
H56A C56 H56C 109.5 . . ?
H56B C56 H56C 109.5 . . ?
C44 C57 C52 120.8(5) . . ?
C44 C57 H57A 119.6 . . ?
C52 C57 H57A 119.6 . . ?
N4 C58 C43 125.8(4) . . ?
N4 C58 C59 109.6(4) . . ?
C43 C58 C59 124.6(4) . . ?
C60 C59 C58 107.3(4) . . ?
C60 C59 H59A 126.3 . . ?
C58 C59 H59A 126.3 . . ?
C59 C60 C61 106.5(4) . . ?
C59 C60 H60A 126.8 . . ?
C61 C60 H60A 126.8 . . ?
N4 C61 C62 125.3(4) . . ?
N4 C61 C60 111.2(4) . . ?
C62 C61 C60 123.4(4) . . ?
C1 C62 C61 124.4(4) . . ?
C1 C62 C63 119.2(4) . . ?
C61 C62 C63 116.4(4) . . ?
C64 C63 C76 120.4(4) . . ?
C64 C63 C62 118.7(4) . . ?
C76 C63 C62 120.9(4) . . ?
C63 C64 C65 120.8(4) . . ?
C63 C64 H64A 119.6 . . ?
C65 C64 H64A 119.6 . . ?
C64 C65 C70 117.5(4) . . ?
C64 C65 C66 118.6(4) . . ?
C70 C65 C66 123.9(4) . . ?
C69 C66 C65 109.3(4) . . ?
C69 C66 C68 109.3(4) . . ?
C65 C66 C68 112.4(4) . . ?
C69 C66 C67 108.9(4) . . ?
C65 C66 C67 109.4(4) . . ?
C68 C66 C67 107.5(4) . . ?
C66 C67 H67A 109.5 . . ?
C66 C67 H67B 109.5 . . ?
H67A C67 H67B 109.5 . . ?
C66 C67 H67C 109.5 . . ?
H67A C67 H67C 109.5 . . ?
H67B C67 H67C 109.5 . . ?
C66 C68 H68A 109.5 . . ?
C66 C68 H68B 109.5 . . ?
H68A C68 H68B 109.5 . . ?
C66 C68 H68C 109.5 . . ?
H68A C68 H68C 109.5 . . ?
H68B C68 H68C 109.5 . . ?
C66 C69 H69A 109.5 . . ?
C66 C69 H69B 109.5 . . ?
H69A C69 H69B 109.5 . . ?
C66 C69 H69C 109.5 . . ?
H69A C69 H69C 109.5 . . ?
H69B C69 H69C 109.5 . . ?
C71 C70 C65 122.4(4) . . ?
C71 C70 H70A 118.8 . . ?
C65 C70 H70A 118.8 . . ?
C70 C71 C76 118.4(4) . . ?
C70 C71 C72 123.3(4) . . ?
C76 C71 C72 118.3(4) . . ?
C73 C72 C74 108.2(4) . . ?
C73 C72 C75 108.7(4) . . ?
C74 C72 C75 109.7(5) . . ?
C73 C72 C71 112.1(4) . . ?
C74 C72 C71 109.7(4) . . ?
C75 C72 C71 108.5(4) . . ?
C72 C73 H73A 109.5 . . ?
C72 C73 H73B 109.5 . . ?
H73A C73 H73B 109.5 . . ?
C72 C73 H73C 109.5 . . ?
H73A C73 H73C 109.5 . . ?
H73B C73 H73C 109.5 . . ?
C72 C74 H74A 109.5 . . ?
C72 C74 H74B 109.5 . . ?
H74A C74 H74B 109.5 . . ?
C72 C74 H74C 109.5 . . ?
H74A C74 H74C 109.5 . . ?
H74B C74 H74C 109.5 . . ?
C72 C75 H75A 109.5 . . ?
C72 C75 H75B 109.5 . . ?
H75A C75 H75B 109.5 . . ?
C72 C75 H75C 109.5 . . ?
H75A C75 H75C 109.5 . . ?
H75B C75 H75C 109.5 . . ?
C63 C76 C71 120.4(4) . . ?
C63 C76 H76A 119.8 . . ?
C71 C76 H76A 119.8 . . ?
N5 C77 C78 122.8(4) . . ?
N5 C77 H77A 118.6 . . ?
C78 C77 H77A 118.6 . . ?
C79 C78 C77 118.9(5) . . ?
C79 C78 H78A 120.5 . . ?
C77 C78 H78A 120.5 . . ?
C78 C79 C80 118.8(4) . . ?
C78 C79 H79A 120.6 . . ?
C80 C79 H79A 120.6 . . ?
C81 C80 C79 117.3(4) . . ?
C81 C80 C82 121.6(4) . 4_576 ?
C79 C80 C82 121.2(4) . 4_576 ?
N5 C81 C80 125.4(4) . . ?
N5 C81 H81A 117.3 . . ?
C80 C81 H81A 117.3 . . ?
O2 C82 O1 126.7(4) . . ?
O2 C82 C80 118.6(4) . 4_575 ?
O1 C82 C80 114.7(4) . 4_575 ?
C84 C83 H83A 109.5 . . ?
C84 C83 H83B 109.5 . . ?
H83A C83 H83B 109.5 . . ?
C84 C83 H83C 109.5 . . ?
H83A C83 H83C 109.5 . . ?
H83B C83 H83C 109.5 . . ?
C85 C84 C83 113.7(8) . . ?
C85 C84 H84A 108.8 . . ?
C83 C84 H84A 108.8 . . ?
C85 C84 H84B 108.8 . . ?
C83 C84 H84B 108.8 . . ?
H84A C84 H84B 107.7 . . ?
C84 C85 C86 113.3(9) . . ?
C84 C85 H85A 108.9 . . ?
C86 C85 H85A 108.9 . . ?
C84 C85 H85B 108.9 . . ?
C86 C85 H85B 108.9 . . ?
H85A C85 H85B 107.7 . . ?
C87 C86 C85 115.5(10) . . ?
C87 C86 H86A 108.4 . . ?
C85 C86 H86A 108.4 . . ?
C87 C86 H86B 108.4 . . ?
C85 C86 H86B 108.4 . . ?
H86A C86 H86B 107.5 . . ?
C86 C87 C88 114.3(12) . . ?
C86 C87 H87A 108.7 . . ?
C88 C87 H87A 108.7 . . ?
C86 C87 H87B 108.7 . . ?
C88 C87 H87B 108.7 . . ?
H87A C87 H87B 107.6 . . ?
C87 C88 H88A 109.5 . . ?
C87 C88 H88B 109.5 . . ?
H88A C88 H88B 109.5 . . ?
C87 C88 H88C 109.5 . . ?
H88A C88 H88C 109.5 . . ?
H88B C88 H88C 109.5 . . ?
C90 C89 H89A 109.5 . . ?
C90 C89 H89B 109.5 . . ?
H89A C89 H89B 109.5 . . ?
C90 C89 H89C 109.5 . . ?
H89A C89 H89C 109.5 . . ?
H89B C89 H89C 109.5 . . ?
C89 C90 C91 146(3) . . ?
C89 C90 H90A 100.2 . . ?
C91 C90 H90A 100.2 . . ?
C89 C90 H90B 100.2 . . ?
C91 C90 H90B 100.2 . . ?
H90A C90 H90B 104.2 . . ?
C91 C91 C90 137(4) 3_666 . ?
C91 C91 H91A 103.0 3_666 . ?
C90 C91 H91A 103.0 . . ?
C91 C91 H91B 103.0 3_666 . ?
C90 C91 H91B 103.0 . . ?
H91A C91 H91B 105.1 . . ?
C93 C92 H92A 109.5 . . ?
C93 C92 H92B 109.5 . . ?
H92A C92 H92B 109.5 . . ?
C93 C92 H92C 109.5 . . ?
H92A C92 H92C 109.5 . . ?
H92B C92 H92C 109.5 . . ?
C92 C93 C94 113.0(6) . . ?
C92 C93 H93A 109.0 . . ?
C94 C93 H93A 109.0 . . ?
C92 C93 H93B 109.0 . . ?
C94 C93 H93B 109.0 . . ?
H93A C93 H93B 107.8 . . ?
C94 C94 C93 115.4(7) 3_567 . ?
C94 C94 H94A 108.4 3_567 . ?
C93 C94 H94A 108.4 . . ?
C94 C94 H94B 108.4 3_567 . ?
C93 C94 H94B 108.4 . . ?
H94A C94 H94B 107.5 . . ?
Cl1 C1S Cl2 112.52(9) . . ?
Cl1 C1S Cl3 112.52(9) . . ?
Cl2 C1S Cl3 112.50(9) . . ?
Cl1 C1S H1SA 106.2 . . ?
Cl2 C1S H1SA 106.2 . . ?
Cl3 C1S H1SA 106.2 . . ?
C1S Cl2 C82 120.7(4) . 4_576 ?
Cl4 C2S Cl6 112.45(9) . . ?
Cl4 C2S Cl5 112.32(9) . . ?
Cl6 C2S Cl5 112.36(9) . . ?
Cl4 C2S H2SA 106.4 . . ?
Cl6 C2S H2SA 106.4 . . ?
Cl5 C2S H2SA 106.4 . . ?

loop_
_geom_bond_atom_site_label_1
_geom_bond_atom_site_label_2
_geom_bond_distance
_geom_bond_site_symmetry_2
_geom_bond_publ_flag
Al1 O1 1.861(3) . ?
Al1 N2 1.996(4) . ?
Al1 N1 2.003(4) . ?
Al1 N3 2.007(4) . ?
Al1 N4 2.013(4) . ?
Al1 N5 2.174(4) . ?
N1 C4 1.367(6) . ?
N1 C1 1.383(5) . ?
N2 C23 1.383(5) . ?
N2 C20 1.387(6) . ?
N3 C42 1.374(6) . ?
N3 C39 1.383(5) . ?
N4 C61 1.368(5) . ?
N4 C58 1.382(6) . ?
N5 C77 1.327(6) . ?
N5 C81 1.339(6) . ?
O1 C82 1.288(6) . ?
O2 C82 1.228(6) . ?
C1 C62 1.379(6) . ?
C1 C2 1.435(7) . ?
C2 C3 1.348(7) . ?
C2 H2A 0.9300 . ?
C3 C4 1.422(6) . ?
C3 H3A 0.9300 . ?
C4 C5 1.414(6) . ?
C5 C20 1.382(6) . ?
C5 C6 1.493(6) . ?
C6 C7 1.396(6) . ?
C6 C19 1.397(6) . ?
C7 C8 1.386(7) . ?
C7 H7A 0.9300 . ?
C8 C13 1.385(7) . ?
C8 C9 1.533(7) . ?
C9 C10 1.519(8) . ?
C9 C11 1.524(9) . ?
C9 C12 1.547(10) . ?
C10 H10A 0.9600 . ?
C10 H10B 0.9600 . ?
C10 H10C 0.9600 . ?
C11 H11A 0.9600 . ?
C11 H11B 0.9600 . ?
C11 H11C 0.9600 . ?
C12 H12A 0.9600 . ?
C12 H12B 0.9600 . ?
C12 H12C 0.9600 . ?
C13 C14 1.398(7) . ?
C13 H13A 0.9300 . ?
C14 C19 1.380(7) . ?
C14 C15 1.544(7) . ?
C15 C16 1.527(8) . ?
C15 C17 1.527(8) . ?
C15 C18 1.534(7) . ?
C16 H16A 0.9600 . ?
C16 H16B 0.9600 . ?
C16 H16C 0.9600 . ?
C17 H17A 0.9600 . ?
C17 H17B 0.9600 . ?
C17 H17C 0.9600 . ?
C18 H18A 0.9600 . ?
C18 H18B 0.9600 . ?
C18 H18C 0.9600 . ?
C19 H19A 0.9300 . ?
C20 C21 1.440(6) . ?
C21 C22 1.345(6) . ?
C21 H21A 0.9300 . ?
C22 C23 1.432(6) . ?
C22 H22A 0.9300 . ?
C23 C24 1.398(6) . ?
C24 C39 1.390(6) . ?
C24 C25 1.492(6) . ?
C25 C26 1.373(6) . ?
C25 C38 1.388(6) . ?
C26 C27 1.401(6) . ?
C26 H26A 0.9300 . ?
C27 C32 1.395(7) . ?
C27 C28 1.530(7) . ?
C28 C30 1.522(7) . ?
C28 C31 1.524(7) . ?
C28 C29 1.542(7) . ?
C29 H29A 0.9600 . ?
C29 H29B 0.9600 . ?
C29 H29C 0.9600 . ?
C30 H30A 0.9600 . ?
C30 H30B 0.9600 . ?
C30 H30C 0.9600 . ?
C31 H31A 0.9600 . ?
C31 H31B 0.9600 . ?
C31 H31C 0.9600 . ?
C32 C33 1.395(7) . ?
C32 H32A 0.9300 . ?
C33 C38 1.405(6) . ?
C33 C34 1.542(6) . ?
C34 C36 1.527(7) . ?
C34 C35 1.532(7) . ?
C34 C37 1.536(7) . ?
C35 H35A 0.9600 . ?
C35 H35B 0.9600 . ?
C35 H35C 0.9600 . ?
C36 H36A 0.9600 . ?
C36 H36B 0.9600 . ?
C36 H36C 0.9600 . ?
C37 H37A 0.9600 . ?
C37 H37B 0.9600 . ?
C37 H37C 0.9600 . ?
C38 H38A 0.9300 . ?
C39 C40 1.427(6) . ?
C40 C41 1.340(7) . ?
C40 H40A 0.9300 . ?
C41 C42 1.439(6) . ?
C41 H41A 0.9300 . ?
C42 C43 1.381(6) . ?
C43 C58 1.389(6) . ?
C43 C44 1.510(6) . ?
C44 C45 1.386(7) . ?
C44 C57 1.387(7) . ?
C45 C46 1.397(6) . ?
C45 H45A 0.9300 . ?
C46 C51 1.405(7) . ?
C46 C47 1.527(7) . ?
C47 C50 1.522(7) . ?
C47 C49 1.542(7) . ?
C47 C48 1.544(7) . ?
C48 H48A 0.9600 . ?
C48 H48B 0.9600 . ?
C48 H48C 0.9600 . ?
C49 H49A 0.9600 . ?
C49 H49B 0.9600 . ?
C49 H49C 0.9600 . ?
C50 H50A 0.9600 . ?
C50 H50B 0.9600 . ?
C50 H50C 0.9600 . ?
C51 C52 1.385(7) . ?
C51 H51A 0.9300 . ?
C52 C57 1.387(7) . ?
C52 C53 1.543(7) . ?
C53 C56 1.507(8) . ?
C53 C55 1.525(8) . ?
C53 C54 1.545(9) . ?
C54 H54A 0.9600 . ?
C54 H54B 0.9600 . ?
C54 H54C 0.9600 . ?
C55 H55A 0.9600 . ?
C55 H55B 0.9600 . ?
C55 H55C 0.9600 . ?
C56 H56A 0.9600 . ?
C56 H56B 0.9600 . ?
C56 H56C 0.9600 . ?
C57 H57A 0.9300 . ?
C58 C59 1.446(6) . ?
C59 C60 1.349(7) . ?
C59 H59A 0.9300 . ?
C60 C61 1.432(6) . ?
C60 H60A 0.9300 . ?
C61 C62 1.408(6) . ?
C62 C63 1.498(6) . ?
C63 C64 1.381(7) . ?
C63 C76 1.386(6) . ?
C64 C65 1.400(6) . ?
C64 H64A 0.9300 . ?
C65 C70 1.410(6) . ?
C65 C66 1.519(6) . ?
C66 C69 1.518(7) . ?
C66 C68 1.539(6) . ?
C66 C67 1.541(7) . ?
C67 H67A 0.9600 . ?
C67 H67B 0.9600 . ?
C67 H67C 0.9600 . ?
C68 H68A 0.9600 . ?
C68 H68B 0.9600 . ?
C68 H68C 0.9600 . ?
C69 H69A 0.9600 . ?
C69 H69B 0.9600 . ?
C69 H69C 0.9600 . ?
C70 C71 1.378(7) . ?
C70 H70A 0.9300 . ?
C71 C76 1.403(6) . ?
C71 C72 1.540(6) . ?
C72 C73 1.525(7) . ?
C72 C74 1.531(7) . ?
C72 C75 1.535(8) . ?
C73 H73A 0.9600 . ?
C73 H73B 0.9600 . ?
C73 H73C 0.9600 . ?
C74 H74A 0.9600 . ?
C74 H74B 0.9600 . ?
C74 H74C 0.9600 . ?
C75 H75A 0.9600 . ?
C75 H75B 0.9600 . ?
C75 H75C 0.9600 . ?
C76 H76A 0.9300 . ?
C77 C78 1.404(7) . ?
C77 H77A 0.9300 . ?
C78 C79 1.378(7) . ?
C78 H78A 0.9300 . ?
C79 C80 1.396(7) . ?
C79 H79A 0.9300 . ?
C80 C81 1.374(6) . ?
C80 C82 1.502(6) 4_576 ?
C81 H81A 0.9300 . ?
C82 C80 1.502(6) 4_575 ?
C83 C84 1.540(12) . ?
C83 H83A 0.9600 . ?
C83 H83B 0.9600 . ?
C83 H83C 0.9600 . ?
C84 C85 1.395(13) . ?
C84 H84A 0.9700 . ?
C84 H84B 0.9700 . ?
C85 C86 1.561(14) . ?
C85 H85A 0.9700 . ?
C85 H85B 0.9700 . ?
C86 C87 1.407(15) . ?
C86 H86A 0.9700 . ?
C86 H86B 0.9700 . ?
C87 C88 1.476(15) . ?
C87 H87A 0.9700 . ?
C87 H87B 0.9700 . ?
C88 H88A 0.9600 . ?
C88 H88B 0.9600 . ?
C88 H88C 0.9600 . ?
C89 C90 1.39(4) . ?
C89 H89A 0.9600 . ?
C89 H89B 0.9600 . ?
C89 H89C 0.9600 . ?
C90 C91 1.62(4) . ?
C90 H90A 0.9700 . ?
C90 H90B 0.9700 . ?
C91 C91 1.34(5) 3_666 ?
C91 H91A 0.9700 . ?
C91 H91B 0.9700 . ?
C92 C93 1.506(11) . ?
C92 H92A 0.9600 . ?
C92 H92B 0.9600 . ?
C92 H92C 0.9600 . ?
C93 C94 1.512(10) . ?
C93 H93A 0.9700 . ?
C93 H93B 0.9700 . ?
C94 C94 1.483(14) 3_567 ?
C94 H94A 0.9700 . ?
C94 H94B 0.9700 . ?
C1S Cl1 1.7797(10) . ?
C1S Cl2 1.7799(10) . ?
C1S Cl3 1.7800(10) . ?
C1S H1SA 0.9800 . ?
Cl2 C82 2.227(9) 4_576 ?
C2S Cl4 1.7804(10) . ?
C2S Cl6 1.7804(10) . ?
C2S Cl5 1.7805(10) . ?
C2S H2SA 0.9800 . ?

loop_
_geom_torsion_atom_site_label_1
_geom_torsion_atom_site_label_2
_geom_torsion_atom_site_label_3
_geom_torsion_atom_site_label_4
_geom_torsion
_geom_torsion_site_symmetry_1
_geom_torsion_site_symmetry_2
_geom_torsion_site_symmetry_3
_geom_torsion_site_symmetry_4
_geom_torsion_publ_flag
O1 Al1 N1 C4 -93.9(4) . . . . ?
N2 Al1 N1 C4 3.1(4) . . . . ?
N3 Al1 N1 C4 97(3) . . . . ?
N4 Al1 N1 C4 177.2(4) . . . . ?
N5 Al1 N1 C4 87.5(4) . . . . ?
O1 Al1 N1 C1 82.9(4) . . . . ?
N2 Al1 N1 C1 179.9(4) . . . . ?
N3 Al1 N1 C1 -86(3) . . . . ?
N4 Al1 N1 C1 -5.9(4) . . . . ?
N5 Al1 N1 C1 -95.7(4) . . . . ?
O1 Al1 N2 C23 -89.0(3) . . . . ?
N1 Al1 N2 C23 178.8(3) . . . . ?
N3 Al1 N2 C23 1.3(4) . . . . ?
N4 Al1 N2 C23 91.2(15) . . . . ?
N5 Al1 N2 C23 90.4(3) . . . . ?
O1 Al1 N2 C20 92.2(4) . . . . ?
N1 Al1 N2 C20 0.0(4) . . . . ?
N3 Al1 N2 C20 -177.5(4) . . . . ?
N4 Al1 N2 C20 -87.6(15) . . . . ?
N5 Al1 N2 C20 -88.4(4) . . . . ?
O1 Al1 N3 C42 -82.2(4) . . . . ?
N2 Al1 N3 C42 -179.2(4) . . . . ?
N1 Al1 N3 C42 86(3) . . . . ?
N4 Al1 N3 C42 6.7(4) . . . . ?
N5 Al1 N3 C42 96.4(4) . . . . ?
O1 Al1 N3 C39 92.1(3) . . . . ?
N2 Al1 N3 C39 -4.9(3) . . . . ?
N1 Al1 N3 C39 -99(3) . . . . ?
N4 Al1 N3 C39 -179.0(3) . . . . ?
N5 Al1 N3 C39 -89.3(3) . . . . ?
O1 Al1 N4 C61 -84.5(4) . . . . ?
N2 Al1 N4 C61 95.3(15) . . . . ?
N1 Al1 N4 C61 7.7(4) . . . . ?
N3 Al1 N4 C61 -174.8(3) . . . . ?
N5 Al1 N4 C61 96.1(4) . . . . ?
O1 Al1 N4 C58 82.2(3) . . . . ?
N2 Al1 N4 C58 -98.0(15) . . . . ?
N1 Al1 N4 C58 174.4(3) . . . . ?
N3 Al1 N4 C58 -8.1(4) . . . . ?
N5 Al1 N4 C58 -97.2(3) . . . . ?
O1 Al1 N5 C77 -95(6) . . . . ?
N2 Al1 N5 C77 107.3(4) . . . . ?
N1 Al1 N5 C77 17.3(4) . . . . ?
N3 Al1 N5 C77 -162.3(4) . . . . ?
N4 Al1 N5 C77 -72.6(4) . . . . ?
O1 Al1 N5 C81 96(6) . . . . ?
N2 Al1 N5 C81 -61.5(3) . . . . ?
N1 Al1 N5 C81 -151.5(3) . . . . ?
N3 Al1 N5 C81 28.9(3) . . . . ?
N4 Al1 N5 C81 118.6(3) . . . . ?
N2 Al1 O1 C82 -79.7(4) . . . . ?
N1 Al1 O1 C82 10.4(4) . . . . ?
N3 Al1 O1 C82 -170.1(4) . . . . ?
N4 Al1 O1 C82 100.2(4) . . . . ?
N5 Al1 O1 C82 123(6) . . . . ?
C4 N1 C1 C62 -179.6(4) . . . . ?
Al1 N1 C1 C62 3.0(6) . . . . ?
C4 N1 C1 C2 -0.8(5) . . . . ?
Al1 N1 C1 C2 -178.2(3) . . . . ?
C62 C1 C2 C3 179.0(5) . . . . ?
N1 C1 C2 C3 0.1(6) . . . . ?
C1 C2 C3 C4 0.6(6) . . . . ?
C1 N1 C4 C5 179.1(4) . . . . ?
Al1 N1 C4 C5 -3.5(6) . . . . ?
C1 N1 C4 C3 1.1(5) . . . . ?
Al1 N1 C4 C3 178.5(3) . . . . ?
C2 C3 C4 N1 -1.1(6) . . . . ?
C2 C3 C4 C5 -179.1(5) . . . . ?
N1 C4 C5 C20 -0.2(7) . . . . ?
C3 C4 C5 C20 177.6(5) . . . . ?
N1 C4 C5 C6 177.5(4) . . . . ?
C3 C4 C5 C6 -4.8(7) . . . . ?
C20 C5 C6 C7 113.5(5) . . . . ?
C4 C5 C6 C7 -64.3(5) . . . . ?
C20 C5 C6 C19 -67.6(6) . . . . ?
C4 C5 C6 C19 114.7(5) . . . . ?
C19 C6 C7 C8 -0.9(7) . . . . ?
C5 C6 C7 C8 178.1(4) . . . . ?
C6 C7 C8 C13 1.2(7) . . . . ?
C6 C7 C8 C9 -178.2(5) . . . . ?
C13 C8 C9 C10 -178.7(5) . . . . ?
C7 C8 C9 C10 0.7(7) . . . . ?
C13 C8 C9 C11 59.2(7) . . . . ?
C7 C8 C9 C11 -121.4(6) . . . . ?
C13 C8 C9 C12 -60.9(7) . . . . ?
C7 C8 C9 C12 118.5(6) . . . . ?
C7 C8 C13 C14 -0.3(7) . . . . ?
C9 C8 C13 C14 179.2(5) . . . . ?
C8 C13 C14 C19 -1.1(7) . . . . ?
C8 C13 C14 C15 -177.0(4) . . . . ?
C19 C14 C15 C16 13.8(7) . . . . ?
C13 C14 C15 C16 -170.5(5) . . . . ?
C19 C14 C15 C17 134.3(5) . . . . ?
C13 C14 C15 C17 -50.0(6) . . . . ?
C19 C14 C15 C18 -105.0(6) . . . . ?
C13 C14 C15 C18 70.7(6) . . . . ?
C13 C14 C19 C6 1.4(6) . . . . ?
C15 C14 C19 C6 177.1(4) . . . . ?
C7 C6 C19 C14 -0.5(6) . . . . ?
C5 C6 C19 C14 -179.5(4) . . . . ?
C4 C5 C20 N2 3.6(7) . . . . ?
C6 C5 C20 N2 -174.0(4) . . . . ?
C4 C5 C20 C21 -178.3(4) . . . . ?
C6 C5 C20 C21 4.1(7) . . . . ?
C23 N2 C20 C5 177.9(4) . . . . ?
Al1 N2 C20 C5 -3.1(6) . . . . ?
C23 N2 C20 C21 -0.4(5) . . . . ?
Al1 N2 C20 C21 178.6(3) . . . . ?
C5 C20 C21 C22 -178.9(4) . . . . ?
N2 C20 C21 C22 -0.5(5) . . . . ?
C20 C21 C22 C23 1.2(5) . . . . ?
C20 N2 C23 C24 -179.8(4) . . . . ?
Al1 N2 C23 C24 1.2(6) . . . . ?
C20 N2 C23 C22 1.2(5) . . . . ?
Al1 N2 C23 C22 -177.8(3) . . . . ?
C21 C22 C23 N2 -1.6(5) . . . . ?
C21 C22 C23 C24 179.4(4) . . . . ?
N2 C23 C24 C39 -1.2(7) . . . . ?
C22 C23 C24 C39 177.7(4) . . . . ?
N2 C23 C24 C25 -178.1(4) . . . . ?
C22 C23 C24 C25 0.8(6) . . . . ?
C39 C24 C25 C26 -81.3(5) . . . . ?
C23 C24 C25 C26 95.8(5) . . . . ?
C39 C24 C25 C38 101.6(5) . . . . ?
C23 C24 C25 C38 -81.3(5) . . . . ?
C38 C25 C26 C27 0.1(7) . . . . ?
C24 C25 C26 C27 -177.1(4) . . . . ?
C25 C26 C27 C32 -0.2(7) . . . . ?
C25 C26 C27 C28 -179.4(4) . . . . ?
C32 C27 C28 C30 2.9(7) . . . . ?
C26 C27 C28 C30 -178.0(4) . . . . ?
C32 C27 C28 C31 -117.4(5) . . . . ?
C26 C27 C28 C31 61.8(6) . . . . ?
C32 C27 C28 C29 122.7(5) . . . . ?
C26 C27 C28 C29 -58.2(5) . . . . ?
C26 C27 C32 C33 0.1(7) . . . . ?
C28 C27 C32 C33 179.3(4) . . . . ?
C27 C32 C33 C38 0.0(7) . . . . ?
C27 C32 C33 C34 179.8(4) . . . . ?
C32 C33 C34 C36 114.3(5) . . . . ?
C38 C33 C34 C36 -65.9(6) . . . . ?
C32 C33 C34 C35 -6.6(7) . . . . ?
C38 C33 C34 C35 173.2(4) . . . . ?
C32 C33 C34 C37 -126.3(5) . . . . ?
C38 C33 C34 C37 53.5(6) . . . . ?
C26 C25 C38 C33 0.1(7) . . . . ?
C24 C25 C38 C33 177.2(4) . . . . ?
C32 C33 C38 C25 -0.1(7) . . . . ?
C34 C33 C38 C25 -180.0(4) . . . . ?
C42 N3 C39 C24 -178.3(4) . . . . ?
Al1 N3 C39 C24 6.3(6) . . . . ?
C42 N3 C39 C40 0.5(5) . . . . ?
Al1 N3 C39 C40 -174.8(3) . . . . ?
C23 C24 C39 N3 -2.8(7) . . . . ?
C25 C24 C39 N3 174.1(4) . . . . ?
C23 C24 C39 C40 178.6(4) . . . . ?
C25 C24 C39 C40 -4.6(6) . . . . ?
N3 C39 C40 C41 0.0(5) . . . . ?
C24 C39 C40 C41 178.9(4) . . . . ?
C39 C40 C41 C42 -0.5(5) . . . . ?
C39 N3 C42 C43 -179.3(4) . . . . ?
Al1 N3 C42 C43 -4.0(6) . . . . ?
C39 N3 C42 C41 -0.8(5) . . . . ?
Al1 N3 C42 C41 174.5(3) . . . . ?
C40 C41 C42 N3 0.9(5) . . . . ?
C40 C41 C42 C43 179.4(4) . . . . ?
N3 C42 C43 C58 -0.1(7) . . . . ?
C41 C42 C43 C58 -178.4(4) . . . . ?
N3 C42 C43 C44 175.7(4) . . . . ?
C41 C42 C43 C44 -2.6(7) . . . . ?
C42 C43 C44 C45 75.1(6) . . . . ?
C58 C43 C44 C45 -108.8(5) . . . . ?
C42 C43 C44 C57 -104.6(5) . . . . ?
C58 C43 C44 C57 71.5(6) . . . . ?
C57 C44 C45 C46 0.4(7) . . . . ?
C43 C44 C45 C46 -179.3(4) . . . . ?
C44 C45 C46 C51 -0.7(6) . . . . ?
C44 C45 C46 C47 179.1(4) . . . . ?
C45 C46 C47 C50 2.3(6) . . . . ?
C51 C46 C47 C50 -177.9(4) . . . . ?
C45 C46 C47 C49 124.0(5) . . . . ?
C51 C46 C47 C49 -56.3(6) . . . . ?
C45 C46 C47 C48 -117.1(5) . . . . ?
C51 C46 C47 C48 62.7(6) . . . . ?
C45 C46 C51 C52 0.9(7) . . . . ?
C47 C46 C51 C52 -178.9(4) . . . . ?
C46 C51 C52 C57 -0.8(7) . . . . ?
C46 C51 C52 C53 178.1(5) . . . . ?
C51 C52 C53 C56 175.2(5) . . . . ?
C57 C52 C53 C56 -5.9(8) . . . . ?
C51 C52 C53 C55 52.6(7) . . . . ?
C57 C52 C53 C55 -128.5(6) . . . . ?
C51 C52 C53 C54 -66.0(6) . . . . ?
C57 C52 C53 C54 112.9(6) . . . . ?
C45 C44 C57 C52 -0.3(7) . . . . ?
C43 C44 C57 C52 179.3(4) . . . . ?
C51 C52 C57 C44 0.5(7) . . . . ?
C53 C52 C57 C44 -178.4(5) . . . . ?
C61 N4 C58 C43 176.3(4) . . . . ?
Al1 N4 C58 C43 7.3(6) . . . . ?
C61 N4 C58 C59 -0.8(4) . . . . ?
Al1 N4 C58 C59 -169.8(3) . . . . ?
C42 C43 C58 N4 -1.7(7) . . . . ?
C44 C43 C58 N4 -177.5(4) . . . . ?
C42 C43 C58 C59 175.0(4) . . . . ?
C44 C43 C58 C59 -0.8(6) . . . . ?
N4 C58 C59 C60 0.4(5) . . . . ?
C43 C58 C59 C60 -176.7(4) . . . . ?
C58 C59 C60 C61 0.1(5) . . . . ?
C58 N4 C61 C62 -175.6(4) . . . . ?
Al1 N4 C61 C62 -6.7(6) . . . . ?
C58 N4 C61 C60 0.9(5) . . . . ?
Al1 N4 C61 C60 169.8(3) . . . . ?
C59 C60 C61 N4 -0.6(5) . . . . ?
C59 C60 C61 C62 175.9(4) . . . . ?
N1 C1 C62 C61 1.1(7) . . . . ?
C2 C1 C62 C61 -177.6(4) . . . . ?
N1 C1 C62 C63 -176.6(4) . . . . ?
C2 C1 C62 C63 4.7(7) . . . . ?
N4 C61 C62 C1 0.9(7) . . . . ?
C60 C61 C62 C1 -175.2(4) . . . . ?
N4 C61 C62 C63 178.6(4) . . . . ?
C60 C61 C62 C63 2.5(6) . . . . ?
C1 C62 C63 C64 77.6(6) . . . . ?
C61 C62 C63 C64 -100.3(5) . . . . ?
C1 C62 C63 C76 -104.0(5) . . . . ?
C61 C62 C63 C76 78.2(5) . . . . ?
C76 C63 C64 C65 -1.8(7) . . . . ?
C62 C63 C64 C65 176.7(4) . . . . ?
C63 C64 C65 C70 0.6(6) . . . . ?
C63 C64 C65 C66 -179.1(4) . . . . ?
C64 C65 C66 C69 -59.9(5) . . . . ?
C70 C65 C66 C69 120.5(5) . . . . ?
C64 C65 C66 C68 178.6(4) . . . . ?
C70 C65 C66 C68 -1.1(6) . . . . ?
C64 C65 C66 C67 59.3(5) . . . . ?
C70 C65 C66 C67 -120.4(5) . . . . ?
C64 C65 C70 C71 0.3(7) . . . . ?
C66 C65 C70 C71 179.9(4) . . . . ?
C65 C70 C71 C76 0.0(7) . . . . ?
C65 C70 C71 C72 -179.7(4) . . . . ?
C70 C71 C72 C73 9.7(6) . . . . ?
C76 C71 C72 C73 -170.0(4) . . . . ?
C70 C71 C72 C74 129.9(5) . . . . ?
C76 C71 C72 C74 -49.9(6) . . . . ?
C70 C71 C72 C75 -110.3(5) . . . . ?
C76 C71 C72 C75 69.9(5) . . . . ?
C64 C63 C76 C71 2.1(7) . . . . ?
C62 C63 C76 C71 -176.4(4) . . . . ?
C70 C71 C76 C63 -1.2(7) . . . . ?
C72 C71 C76 C63 178.6(4) . . . . ?
C81 N5 C77 C78 2.7(7) . . . . ?
Al1 N5 C77 C78 -166.6(4) . . . . ?
N5 C77 C78 C79 -0.2(9) . . . . ?
C77 C78 C79 C80 -3.0(8) . . . . ?
C78 C79 C80 C81 3.4(7) . . . . ?
C78 C79 C80 C82 -177.7(5) . . . 4_576 ?
C77 N5 C81 C80 -2.2(7) . . . . ?
Al1 N5 C81 C80 167.1(3) . . . . ?
C79 C80 C81 N5 -0.8(7) . . . . ?
C82 C80 C81 N5 -179.7(4) 4_576 . . . ?
Al1 O1 C82 O2 58.5(7) . . . . ?
Al1 O1 C82 C80 -121.4(4) . . . 4_575 ?
C83 C84 C85 C86 172.3(8) . . . . ?
C84 C85 C86 C87 174.9(11) . . . . ?
C85 C86 C87 C88 178.1(9) . . . . ?
C89 C90 C91 C91 -160(5) . . . 3_666 ?
C92 C93 C94 C94 -177.5(8) . . . 3_567 ?
Cl1 C1S Cl2 C82 160.2(5) . . . 4_576 ?
Cl3 C1S Cl2 C82 -71.5(5) . . . 4_576 ?
